data_4329202
loop_
_publ_author_name
'Andreas Sauer'
'Jean-Charles Buffet'
'Thomas P. Spaniol'
'Haruki Nagae'
'Kazushi Mashima'
'Jun Okuda'

_publ_contact_author_address
;
        Institute of Inorganic Chemistry
        RWTH Aachen University
        Landoltweg 1
        D-52056 Aachen
        Germany
;
_publ_contact_author_email jun.okuda@ac.rwth-aachen.de
_publ_contact_author_fax 0049-241-8092644
_publ_contact_author_name 'Jun Okuda'
_publ_contact_author_phone 0049-241-8094645
_publ_section_title
;
 Synthesis, Characterization, and Lactide Polymerization Activity of Group
 4 Metal Complexes Containing Two Bis(phenolate) Ligands
;
_journal_name_full 'Inorganic Chemistry'
_journal_page_first 5764
_journal_page_last 5770
_journal_paper_doi 10.1021/ic300271h
_journal_volume 51
_journal_year 2012
_chemical_formula_moiety 'C60 H88 Hf O4 S4, 2(C7 H8)'
_chemical_formula_sum 'C74 H104 Hf O4 S4'
_chemical_formula_weight 1364.30
_chemical_name_systematic
;
 ?
;
_space_group_IT_number 50
_symmetry_cell_setting orthorhombic
_symmetry_space_group_name_Hall '-P 2ab 2b'
_symmetry_space_group_name_H-M 'P b a n :2'
_atom_sites_solution_hydrogens geom
_atom_sites_solution_primary direct
_atom_sites_solution_secondary difmap
_audit_creation_method SHELXL-97
_cell_angle_alpha 90.00
_cell_angle_beta 90.00
_cell_angle_gamma 90.00
_cell_formula_units_Z 2
_cell_length_a 17.7598(10)
_cell_length_b 13.1884(7)
_cell_length_c 14.8484(8)
_cell_measurement_reflns_used 9083
_cell_measurement_temperature 130(2)
_cell_measurement_theta_max 29.99
_cell_measurement_theta_min 2.36
_cell_volume 3477.8(3)
_computing_cell_refinement 'Bruker SMART (2001)'
_computing_data_collection 'Bruker SMART (2001)'
_computing_data_reduction 'Bruker SAINT+ (1999)'
_computing_molecular_graphics 'ORTEP-III (Farrugia, 1999)'
_computing_structure_refinement 'SHELXL-97 (Sheldrick, 1997)'
_computing_structure_solution 'SIR-92 (Altomare 1992)'
_diffrn_ambient_temperature 130(2)
_diffrn_measured_fraction_theta_full 1.000
_diffrn_measured_fraction_theta_max 0.947
_diffrn_measurement_device_type 'APEX Area Detector'
_diffrn_measurement_method 'omega scans'
_diffrn_radiation_monochromator 'multilayer optics'
_diffrn_radiation_source 'INCOATEC microsource'
_diffrn_radiation_type MoK\a
_diffrn_radiation_wavelength 0.71073
_diffrn_reflns_av_R_equivalents 0.0695
_diffrn_reflns_av_sigmaI/netI 0.0337
_diffrn_reflns_limit_h_max 25
_diffrn_reflns_limit_h_min -25
_diffrn_reflns_limit_k_max 18
_diffrn_reflns_limit_k_min -18
_diffrn_reflns_limit_l_max 21
_diffrn_reflns_limit_l_min -21
_diffrn_reflns_number 49410
_diffrn_reflns_theta_full 25.00
_diffrn_reflns_theta_max 30.78
_diffrn_reflns_theta_min 1.37
_exptl_absorpt_coefficient_mu 1.666
_exptl_absorpt_correction_T_max 0.6905
_exptl_absorpt_correction_T_min 0.5853
_exptl_absorpt_correction_type multi-scan
_exptl_absorpt_process_details 'Bruker Mulabs'
_exptl_crystal_colour colourless
_exptl_crystal_density_diffrn 1.303
_exptl_crystal_description block
_exptl_crystal_F_000 1432
_exptl_crystal_size_max 0.36
_exptl_crystal_size_mid 0.30
_exptl_crystal_size_min 0.24
_refine_diff_density_max 1.587
_refine_diff_density_min -1.003
_refine_diff_density_rms 0.159
_refine_ls_extinction_method none
_refine_ls_goodness_of_fit_ref 1.242
_refine_ls_hydrogen_treatment constr
_refine_ls_matrix_type full
_refine_ls_number_parameters 179
_refine_ls_number_reflns 5171
_refine_ls_number_restraints 0
_refine_ls_restrained_S_all 1.242
_refine_ls_R_factor_all 0.0519
_refine_ls_R_factor_gt 0.0464
_refine_ls_shift/su_max 0.000
_refine_ls_shift/su_mean 0.000
_refine_ls_structure_factor_coef Fsqd
_refine_ls_weighting_details 'calc w=1/[\s^2^(Fo^2^)+(0.0206P)^2^+17.9792P] where P=(Fo^2^+2Fc^2^)/3'
_refine_ls_weighting_scheme calc
_refine_ls_wR_factor_gt 0.1120
_refine_ls_wR_factor_ref 0.1140
_reflns_number_gt 4630
_reflns_number_total 5171
_reflns_threshold_expression >2sigma(I)
_cod_data_source_file ic300271h_si_002_1.cif
_cod_data_source_block Hf-(1)2
_cod_original_sg_symbol_H-M 'P b a n'
_cod_database_code 4329202

loop_
_symmetry_equiv_pos_as_xyz
'x, y, z'
'-x+1/2, -y+1/2, z'
'x, -y+1/2, -z'
'-x+1/2, y, -z'
'-x, -y, -z'
'x-1/2, y-1/2, -z'
'-x, y-1/2, z'
'x-1/2, -y, z'

loop_
_atom_site_label
_atom_site_type_symbol
_atom_site_fract_x
_atom_site_fract_y
_atom_site_fract_z
_atom_site_U_iso_or_equiv
_atom_site_adp_type
_atom_site_occupancy
_atom_site_symmetry_multiplicity
_atom_site_calc_flag
_atom_site_refinement_flags
_atom_site_disorder_assembly
_atom_site_disorder_group
Hf1 Hf 0.2500 0.7500 0.5000 0.01175(8) Uani 1 4 d S . .
S1 S 0.33158(5) 0.67992(7) 0.65778(6) 0.01771(17) Uani 1 1 d . . .
O1 O 0.32078(14) 0.85889(18) 0.54736(16) 0.0148(5) Uani 1 1 d . . .
C1 C 0.3719(2) 0.8705(3) 0.6127(2) 0.0162(7) Uani 1 1 d . . .
C2 C 0.3888(2) 0.7892(3) 0.6696(2) 0.0169(7) Uani 1 1 d . . .
C3 C 0.4432(2) 0.7946(3) 0.7371(3) 0.0198(7) Uani 1 1 d . . .
H3 H 0.4529 0.7371 0.7737 0.024 Uiso 1 1 calc R . .
C4 C 0.4832(2) 0.8832(4) 0.7511(3) 0.0278(9) Uani 1 1 d . . .
C5 C 0.4638(3) 0.9657(4) 0.6970(3) 0.0337(11) Uani 1 1 d . . .
H5 H 0.4900 1.0276 0.7066 0.040 Uiso 1 1 calc R . .
C6 C 0.4087(3) 0.9642(3) 0.6294(3) 0.0260(9) Uani 1 1 d . . .
C7 C 0.5472(3) 0.8919(5) 0.8202(3) 0.0421(13) Uani 1 1 d . . .
C8 C 0.6225(4) 0.8910(8) 0.7696(5) 0.084(3) Uani 1 1 d . . .
H8A H 0.6639 0.8991 0.8126 0.127 Uiso 1 1 calc R . .
H8B H 0.6235 0.9469 0.7261 0.127 Uiso 1 1 calc R . .
H8C H 0.6281 0.8264 0.7376 0.127 Uiso 1 1 calc R . .
C9 C 0.5459(4) 0.8067(6) 0.8877(5) 0.081(3) Uani 1 1 d . . .
H9A H 0.4962 0.8035 0.9162 0.122 Uiso 1 1 calc R . .
H9B H 0.5844 0.8188 0.9339 0.122 Uiso 1 1 calc R . .
H9C H 0.5564 0.7424 0.8571 0.122 Uiso 1 1 calc R . .
C10 C 0.5429(5) 0.9914(7) 0.8716(5) 0.092(3) Uani 1 1 d . . .
H10A H 0.4926 0.9989 0.8979 0.138 Uiso 1 1 calc R . .
H10B H 0.5527 1.0479 0.8303 0.138 Uiso 1 1 calc R . .
H10C H 0.5807 0.9915 0.9197 0.138 Uiso 1 1 calc R . .
C11 C 0.3848(4) 1.0617(4) 0.5808(3) 0.0449(15) Uani 1 1 d . . .
C12 C 0.3921(4) 1.0504(5) 0.4780(3) 0.0533(18) Uani 1 1 d . . .
H12A H 0.3704 1.1100 0.4484 0.080 Uiso 1 1 calc R . .
H12B H 0.3651 0.9894 0.4584 0.080 Uiso 1 1 calc R . .
H12C H 0.4454 1.0445 0.4617 0.080 Uiso 1 1 calc R . .
C13 C 0.3030(4) 1.0841(4) 0.6063(4) 0.0524(17) Uani 1 1 d . . .
H13A H 0.2988 1.0902 0.6719 0.079 Uiso 1 1 calc R . .
H13B H 0.2707 1.0287 0.5853 0.079 Uiso 1 1 calc R . .
H13C H 0.2870 1.1478 0.5781 0.079 Uiso 1 1 calc R . .
C14 C 0.4334(5) 1.1521(5) 0.6087(5) 0.090(3) Uani 1 1 d . . .
H14A H 0.4308 1.1608 0.6741 0.135 Uiso 1 1 calc R . .
H14B H 0.4149 1.2135 0.5790 0.135 Uiso 1 1 calc R . .
H14C H 0.4857 1.1398 0.5908 0.135 Uiso 1 1 calc R . .
C15 C 0.2704(2) 0.6993(3) 0.7542(3) 0.0221(8) Uani 1 1 d . . .
H15A H 0.2325 0.6443 0.7557 0.027 Uiso 1 1 calc R . .
H15B H 0.3008 0.6941 0.8098 0.027 Uiso 1 1 calc R . .
C16 C 0.2795(6) 0.0146(7) -0.0439(6) 0.054(3) Uiso 0.50 1 d PG A -1
C17 C 0.2539(8) 0.1020(6) -0.0014(9) 0.080(3) Uiso 0.50 1 d PG A -1
H17 H 0.2715 0.1666 -0.0205 0.096 Uiso 0.50 1 calc PR A -1
C18 C 0.2025(8) 0.0950(7) 0.0689(9) 0.090(5) Uiso 0.50 1 d PG A -1
H18 H 0.1850 0.1547 0.0979 0.108 Uiso 0.50 1 calc PR A -1
C19 C 0.1767(6) 0.0006(10) 0.0968(7) 0.089(7) Uiso 0.50 1 d PG A -1
H19 H 0.1416 -0.0042 0.1449 0.106 Uiso 0.50 1 calc PR A -1
C20 C 0.2023(7) -0.0868(7) 0.0544(8) 0.075(4) Uiso 0.50 1 d PG A -1
H20 H 0.1847 -0.1514 0.0734 0.090 Uiso 0.50 1 calc PR A -1
C21 C 0.2537(7) -0.0798(6) -0.0160(8) 0.074(4) Uiso 0.50 1 d PG A -1
H21 H 0.2712 -0.1395 -0.0450 0.088 Uiso 0.50 1 calc PR A -1
C22 C 0.3295(11) 0.0382(16) -0.1107(13) 0.079(5) Uiso 0.50 1 d P A -1
H22A H 0.3073 0.0894 -0.1505 0.118 Uiso 0.50 1 calc PR A -1
H22B H 0.3412 -0.0229 -0.1455 0.118 Uiso 0.50 1 calc PR A -1
H22C H 0.3758 0.0651 -0.0839 0.118 Uiso 0.50 1 calc PR A -1

loop_
_atom_site_aniso_label
_atom_site_aniso_U_11
_atom_site_aniso_U_22
_atom_site_aniso_U_33
_atom_site_aniso_U_23
_atom_site_aniso_U_13
_atom_site_aniso_U_12
Hf1 0.01283(13) 0.00993(12) 0.01250(13) 0.000 0.000 0.000
S1 0.0218(4) 0.0135(4) 0.0178(4) 0.0018(3) -0.0033(3) -0.0003(3)
O1 0.0172(12) 0.0131(11) 0.0142(11) 0.0021(9) -0.0050(9) -0.0033(9)
C1 0.0154(15) 0.0188(16) 0.0143(15) 0.0011(13) -0.0013(12) -0.0047(13)
C2 0.0155(15) 0.0193(16) 0.0159(16) -0.0001(13) 0.0007(13) -0.0007(13)
C3 0.0156(16) 0.0271(19) 0.0166(16) 0.0029(14) -0.0005(13) 0.0009(14)
C4 0.0217(19) 0.044(3) 0.0174(17) 0.0067(17) -0.0052(15) -0.0131(18)
C5 0.043(3) 0.037(2) 0.0215(19) 0.0090(18) -0.0140(19) -0.027(2)
C6 0.033(2) 0.027(2) 0.0187(18) 0.0085(15) -0.0084(16) -0.0178(17)
C7 0.039(3) 0.064(3) 0.024(2) 0.017(2) -0.017(2) -0.023(2)
C8 0.036(3) 0.165(9) 0.052(4) 0.013(5) -0.026(3) -0.035(4)
C9 0.077(5) 0.100(6) 0.068(4) 0.056(4) -0.055(4) -0.051(4)
C10 0.116(7) 0.093(6) 0.067(5) -0.021(5) -0.070(5) -0.010(5)
C11 0.077(4) 0.025(2) 0.032(2) 0.0140(19) -0.035(3) -0.032(2)
C12 0.070(4) 0.059(3) 0.031(3) 0.030(2) -0.025(3) -0.047(3)
C13 0.097(5) 0.021(2) 0.039(3) -0.001(2) -0.035(3) 0.010(3)
C14 0.161(8) 0.041(3) 0.068(4) 0.035(3) -0.079(5) -0.068(4)
C15 0.0261(19) 0.0247(19) 0.0156(16) 0.0051(14) -0.0027(14) -0.0073(15)

loop_
_atom_type_symbol
_atom_type_description
_atom_type_scat_dispersion_real
_atom_type_scat_dispersion_imag
_atom_type_scat_source
C C 0.0033 0.0016 'International Tables Vol C Tables 4.2.6.8 and 6.1.1.4'
H H 0.0000 0.0000 'International Tables Vol C Tables 4.2.6.8 and 6.1.1.4'
O O 0.0106 0.0060 'International Tables Vol C Tables 4.2.6.8 and 6.1.1.4'
S S 0.1246 0.1234 'International Tables Vol C Tables 4.2.6.8 and 6.1.1.4'
Hf Hf -0.5830 6.1852 'International Tables Vol C Tables 4.2.6.8 and 6.1.1.4'

loop_
_geom_angle_atom_site_label_1
_geom_angle_atom_site_label_2
_geom_angle_atom_site_label_3
_geom_angle
_geom_angle_site_symmetry_1
_geom_angle_site_symmetry_3
O1 Hf1 O1 139.55(14) 2_565 .
O1 Hf1 O1 103.65(15) 2_565 4_556
O1 Hf1 O1 90.17(14) . 4_556
O1 Hf1 O1 90.17(14) 2_565 3_566
O1 Hf1 O1 103.65(15) . 3_566
O1 Hf1 O1 139.55(14) 4_556 3_566
O1 Hf1 S1 68.75(7) 2_565 2_565
O1 Hf1 S1 78.75(8) . 2_565
O1 Hf1 S1 75.28(7) 4_556 2_565
O1 Hf1 S1 144.25(7) 3_566 2_565
O1 Hf1 S1 78.75(8) 2_565 .
O1 Hf1 S1 68.75(7) . .
O1 Hf1 S1 144.25(7) 4_556 .
O1 Hf1 S1 75.28(7) 3_566 .
S1 Hf1 S1 72.53(4) 2_565 .
O1 Hf1 S1 75.28(7) 2_565 4_556
O1 Hf1 S1 144.25(7) . 4_556
O1 Hf1 S1 68.75(7) 4_556 4_556
O1 Hf1 S1 78.75(8) 3_566 4_556
S1 Hf1 S1 120.18(4) 2_565 4_556
S1 Hf1 S1 142.90(4) . 4_556
O1 Hf1 S1 144.25(7) 2_565 3_566
O1 Hf1 S1 75.28(7) . 3_566
O1 Hf1 S1 78.75(8) 4_556 3_566
O1 Hf1 S1 68.75(7) 3_566 3_566
S1 Hf1 S1 142.90(4) 2_565 3_566
S1 Hf1 S1 120.18(4) . 3_566
S1 Hf1 S1 72.53(4) 4_556 3_566
C2 S1 C15 98.66(18) . .
C2 S1 Hf1 96.16(12) . .
C15 S1 Hf1 107.00(13) . .
C1 O1 Hf1 138.7(2) . .
O1 C1 C2 119.7(3) . .
O1 C1 C6 122.6(3) . .
C2 C1 C6 117.6(3) . .
C3 C2 C1 122.9(3) . .
C3 C2 S1 120.7(3) . .
C1 C2 S1 116.2(3) . .
C4 C3 C2 120.5(4) . .
C4 C3 H3 119.7 . .
C2 C3 H3 119.7 . .
C3 C4 C5 116.4(4) . .
C3 C4 C7 123.0(4) . .
C5 C4 C7 120.6(4) . .
C4 C5 C6 125.0(4) . .
C4 C5 H5 117.5 . .
C6 C5 H5 117.5 . .
C5 C6 C1 117.3(4) . .
C5 C6 C11 121.2(4) . .
C1 C6 C11 121.4(4) . .
C9 C7 C10 108.0(6) . .
C9 C7 C8 109.5(6) . .
C10 C7 C8 107.3(6) . .
C9 C7 C4 112.2(4) . .
C10 C7 C4 111.3(5) . .
C8 C7 C4 108.5(4) . .
C7 C8 H8A 109.5 . .
C7 C8 H8B 109.5 . .
H8A C8 H8B 109.5 . .
C7 C8 H8C 109.5 . .
H8A C8 H8C 109.5 . .
H8B C8 H8C 109.5 . .
C7 C9 H9A 109.5 . .
C7 C9 H9B 109.5 . .
H9A C9 H9B 109.5 . .
C7 C9 H9C 109.5 . .
H9A C9 H9C 109.5 . .
H9B C9 H9C 109.5 . .
C7 C10 H10A 109.5 . .
C7 C10 H10B 109.5 . .
H10A C10 H10B 109.5 . .
C7 C10 H10C 109.5 . .
H10A C10 H10C 109.5 . .
H10B C10 H10C 109.5 . .
C14 C11 C13 108.6(6) . .
C14 C11 C6 111.7(4) . .
C13 C11 C6 107.9(4) . .
C14 C11 C12 107.3(5) . .
C13 C11 C12 110.1(4) . .
C6 C11 C12 111.2(5) . .
C11 C12 H12A 109.5 . .
C11 C12 H12B 109.5 . .
H12A C12 H12B 109.5 . .
C11 C12 H12C 109.5 . .
H12A C12 H12C 109.5 . .
H12B C12 H12C 109.5 . .
C11 C13 H13A 109.5 . .
C11 C13 H13B 109.5 . .
H13A C13 H13B 109.5 . .
C11 C13 H13C 109.5 . .
H13A C13 H13C 109.5 . .
H13B C13 H13C 109.5 . .
C11 C14 H14A 109.5 . .
C11 C14 H14B 109.5 . .
H14A C14 H14B 109.5 . .
C11 C14 H14C 109.5 . .
H14A C14 H14C 109.5 . .
H14B C14 H14C 109.5 . .
C15 C15 S1 114.1(2) 2_565 .
C15 C15 H15A 108.7 2_565 .
S1 C15 H15A 108.7 . .
C15 C15 H15B 108.7 2_565 .
S1 C15 H15B 108.7 . .
H15A C15 H15B 107.6 . .
C22 C16 C17 110.7(12) . .
C22 C16 C21 129.3(12) . .
C17 C16 C21 120.0 . .
C16 C17 C18 120.0 . .
C16 C17 H17 120.0 . .
C18 C17 H17 120.0 . .
C19 C18 C17 120.0 . .
C19 C18 H18 120.0 . .
C17 C18 H18 120.0 . .
C18 C19 C20 120.0 . .
C18 C19 H19 120.0 . .
C20 C19 H19 120.0 . .
C21 C20 C19 120.0 . .
C21 C20 H20 120.0 . .
C19 C20 H20 120.0 . .
C20 C21 C16 120.0 . .
C20 C21 H21 120.0 . .
C16 C21 H21 120.0 . .
C16 C22 H22A 109.5 . .
C16 C22 H22B 109.5 . .
H22A C22 H22B 109.5 . .
C16 C22 H22C 109.5 . .
H22A C22 H22C 109.5 . .
H22B C22 H22C 109.5 . .

loop_
_geom_bond_atom_site_label_1
_geom_bond_atom_site_label_2
_geom_bond_distance
_geom_bond_site_symmetry_2
Hf1 O1 2.034(2) 2_565
Hf1 O1 2.034(2) .
Hf1 O1 2.034(2) 4_556
Hf1 O1 2.034(2) 3_566
Hf1 S1 2.9056(9) 2_565
Hf1 S1 2.9056(9) .
Hf1 S1 2.9056(9) 4_556
Hf1 S1 2.9056(9) 3_566
S1 C2 1.772(4) .
S1 C15 1.816(4) .
O1 C1 1.338(4) .
C1 C2 1.398(5) .
C1 C6 1.419(5) .
C2 C3 1.394(5) .
C3 C4 1.382(6) .
C3 H3 0.9500 .
C4 C5 1.395(6) .
C4 C7 1.536(6) .
C5 C6 1.402(6) .
C5 H5 0.9500 .
C6 C11 1.535(6) .
C7 C9 1.507(8) .
C7 C10 1.519(10) .
C7 C8 1.533(9) .
C8 H8A 0.9800 .
C8 H8B 0.9800 .
C8 H8C 0.9800 .
C9 H9A 0.9800 .
C9 H9B 0.9800 .
C9 H9C 0.9800 .
C10 H10A 0.9800 .
C10 H10B 0.9800 .
C10 H10C 0.9800 .
C11 C14 1.528(6) .
C11 C13 1.531(9) .
C11 C12 1.538(7) .
C12 H12A 0.9800 .
C12 H12B 0.9800 .
C12 H12C 0.9800 .
C13 H13A 0.9800 .
C13 H13B 0.9800 .
C13 H13C 0.9800 .
C14 H14A 0.9800 .
C14 H14B 0.9800 .
C14 H14C 0.9800 .
C15 C15 1.520(8) 2_565
C15 H15A 0.9900 .
C15 H15B 0.9900 .
C16 C22 1.367(19) .
C16 C17 1.3900 .
C16 C21 1.3900 .
C17 C18 1.3900 .
C17 H17 0.9500 .
C18 C19 1.3900 .
C18 H18 0.9500 .
C19 C20 1.3900 .
C19 H19 0.9500 .
C20 C21 1.3900 .
C20 H20 0.9500 .
C21 H21 0.9500 .
C22 H22A 0.9800 .
C22 H22B 0.9800 .
C22 H22C 0.9800 .

loop_
_geom_torsion_atom_site_label_1
_geom_torsion_atom_site_label_2
_geom_torsion_atom_site_label_3
_geom_torsion_atom_site_label_4
_geom_torsion
_geom_torsion_site_symmetry_1
_geom_torsion_site_symmetry_4
O1 Hf1 S1 C2 -159.82(14) 2_565 .
O1 Hf1 S1 C2 -4.34(14) . .
O1 Hf1 S1 C2 -62.03(18) 4_556 .
O1 Hf1 S1 C2 107.00(14) 3_566 .
S1 Hf1 S1 C2 -88.77(12) 2_565 .
S1 Hf1 S1 C2 154.01(12) 4_556 .
S1 Hf1 S1 C2 52.88(12) 3_566 .
O1 Hf1 S1 C15 -58.79(15) 2_565 .
O1 Hf1 S1 C15 96.69(16) . .
O1 Hf1 S1 C15 39.00(19) 4_556 .
O1 Hf1 S1 C15 -151.97(15) 3_566 .
S1 Hf1 S1 C15 12.26(13) 2_565 .
S1 Hf1 S1 C15 -104.96(13) 4_556 .
S1 Hf1 S1 C15 153.91(14) 3_566 .
O1 Hf1 O1 C1 41.3(3) 2_565 .
O1 Hf1 O1 C1 152.8(4) 4_556 .
O1 Hf1 O1 C1 -65.6(3) 3_566 .
S1 Hf1 O1 C1 77.9(3) 2_565 .
S1 Hf1 O1 C1 2.4(3) . .
S1 Hf1 O1 C1 -155.2(3) 4_556 .
S1 Hf1 O1 C1 -128.9(4) 3_566 .
Hf1 O1 C1 C2 1.8(6) . .
Hf1 O1 C1 C6 -175.9(3) . .
O1 C1 C2 C3 177.8(3) . .
C6 C1 C2 C3 -4.4(6) . .
O1 C1 C2 S1 -7.2(5) . .
C6 C1 C2 S1 170.6(3) . .
C15 S1 C2 C3 73.9(3) . .
Hf1 S1 C2 C3 -177.8(3) . .
C15 S1 C2 C1 -101.3(3) . .
Hf1 S1 C2 C1 7.0(3) . .
C1 C2 C3 C4 0.5(6) . .
S1 C2 C3 C4 -174.3(3) . .
C2 C3 C4 C5 2.4(6) . .
C2 C3 C4 C7 -176.0(4) . .
C3 C4 C5 C6 -1.3(8) . .
C7 C4 C5 C6 177.0(5) . .
C4 C5 C6 C1 -2.5(8) . .
C4 C5 C6 C11 172.8(5) . .
O1 C1 C6 C5 -177.1(4) . .
C2 C1 C6 C5 5.2(6) . .
O1 C1 C6 C11 7.6(7) . .
C2 C1 C6 C11 -170.1(4) . .
C3 C4 C7 C9 -17.0(8) . .
C5 C4 C7 C9 164.8(6) . .
C3 C4 C7 C10 -138.1(6) . .
C5 C4 C7 C10 43.7(7) . .
C3 C4 C7 C8 104.1(6) . .
C5 C4 C7 C8 -74.2(7) . .
C5 C6 C11 C14 5.8(8) . .
C1 C6 C11 C14 -179.0(6) . .
C5 C6 C11 C13 -113.5(5) . .
C1 C6 C11 C13 61.7(6) . .
C5 C6 C11 C12 125.7(5) . .
C1 C6 C11 C12 -59.2(6) . .
C2 S1 C15 C15 56.1(4) . 2_565
Hf1 S1 C15 C15 -43.1(4) . 2_565
C22 C16 C17 C18 -179.9(13) . .
C21 C16 C17 C18 0.0 . .
C16 C17 C18 C19 0.0 . .
C17 C18 C19 C20 0.0 . .
C18 C19 C20 C21 0.0 . .
C19 C20 C21 C16 0.0 . .
C22 C16 C21 C20 179.9(16) . .
C17 C16 C21 C20 0.0 . .
